data_4101496
loop_
_publ_author_name
'Grotenbreg, Gijsbert M'
'Buizert, Annelies E M'
'Llamas-Saiz, Antonio L'
'Spalburg, Emile'
'van Hooft, Peter A V'
'de Neeling, Albert J'
'Noort, Daan'
'van Raaij, Mark J'
'van der Marel, Gijsbert A'
'Overkleeft, Herman S'
'Overhand, Mark'

_publ_section_title
;
 Beta-turn modified gramicidin S analogues containing arylated sugar
 amino acids display antimicrobial and hemolytic activity comparable to
 the natural product.
;
_journal_issue 23
_journal_name_full 'Journal of the American Chemical Society'
_journal_page_first 7559
_journal_page_last 7565
_journal_paper_doi 10.1021/ja0588510
_journal_volume 128
_journal_year 2006
_chemical_absolute_configuration syn
_chemical_formula_analytical C63H95N11O12
_chemical_formula_moiety 'C63 H95 N11 O12, O33.5'
_chemical_formula_sum 'C63 H95 N11 O45.5'
_chemical_formula_weight 1734.505
_chemical_name_common abp02
_chemical_name_systematic
;
 ?
;
_space_group_IT_number 179
_symmetry_cell_setting hexagonal
_symmetry_Int_Tables_number 179
_symmetry_space_group_name_Hall 'P 65 2 (0 0 1)'
_symmetry_space_group_name_H-M 'P 65 2 2'
_atom_sites_solution_hydrogens geom
_atom_sites_solution_primary direct
_atom_sites_solution_secondary difmap
_audit_creation_date 2004-12-22T18:08:15-00:00
_audit_creation_method 'WinGX routine CIF_UPDATE'
_cell_angle_alpha 90
_cell_angle_beta 90
_cell_angle_gamma 120
_cell_formula_units_Z 12
_cell_length_a 40.8437(3)
_cell_length_b 40.8437(3)
_cell_length_c 28.72400(10)
_cell_measurement_temperature 100.0(1)
_cell_volume 41497.9(5)
_computing_cell_refinement 'HKL Scalepack (Otwinowski & Minor 1997)'
_computing_data_collection 'Collect (Nonius BV, 1997-2000)'
_computing_data_reduction 'HKL Denzo and Scalepack (Otwinowski & Minor 1997)'
_computing_molecular_graphics 'PyMOL (DeLano, 2002) DeLano Scientific, San Carlos, CA, USA.'
_computing_publication_material 'WinGX publication routines (Farrugia, 1999)'
_computing_structure_refinement 'SHELXL-97 (Sheldrick, 1997)'
_computing_structure_solution 'SIR2002 (Burla et al., 2003)'
_diffrn_ambient_temperature 100.0(1)
_diffrn_measured_fraction_theta_full 0.983
_diffrn_measured_fraction_theta_max 0.972
_diffrn_measurement_device_type 'CCD Mosaic'
_diffrn_measurement_method 'oscillation camera'
_diffrn_radiation_monochromator 'double mirror'
_diffrn_radiation_type synchrotron
_diffrn_radiation_wavelength 0.97565
_diffrn_reflns_av_R_equivalents 0.0816
_diffrn_reflns_av_unetI/netI 0.0296
_diffrn_reflns_limit_h_max 40
_diffrn_reflns_limit_h_min 0
_diffrn_reflns_limit_k_max 40
_diffrn_reflns_limit_k_min 0
_diffrn_reflns_limit_l_max 27
_diffrn_reflns_limit_l_min -28
_diffrn_reflns_number 164496
_diffrn_reflns_reduction_process
;
 Scaled and merged with SORTAV
 R.H. Blessing, (1987) Cryst. Rev. 1, 3-58
 R.H. Blessing, (1989) J. Appl. Cryst. 22, 396-397
;
_diffrn_reflns_theta_full 29.23
_diffrn_reflns_theta_max 29.23
_diffrn_reflns_theta_min 2.85
_exptl_absorpt_coefficient_mu 0.226
_exptl_absorpt_correction_type none
_exptl_crystal_colour colourless
_exptl_crystal_density_diffrn 0.833
_exptl_crystal_density_method 'not measured'
_exptl_crystal_description prism
_exptl_crystal_F_000 10968.0
_exptl_crystal_size_max 0.24
_exptl_crystal_size_mid 0.08
_exptl_crystal_size_min 0.06
_refine_diff_density_max 0.411
_refine_diff_density_min -0.269
_refine_diff_density_rms 0.051
_refine_ls_abs_structure_details 'Flack H D (1983), Acta Cryst. A39, 876-881'
_refine_ls_abs_structure_Flack 0.4(15)
_refine_ls_extinction_method none
_refine_ls_goodness_of_fit_ref 1.629
_refine_ls_hydrogen_treatment constr
_refine_ls_matrix_type full
_refine_ls_number_parameters 1312
_refine_ls_number_reflns 14213
_refine_ls_number_restraints 1903
_refine_ls_restrained_S_all 1.583
_refine_ls_R_factor_all 0.1258
_refine_ls_R_factor_gt 0.1152
_refine_ls_shift/su_max 0.127
_refine_ls_shift/su_mean 0.014
_refine_ls_structure_factor_coef Fsqd
_refine_ls_weighting_details 'calc w=1/[\s^2^(Fo^2^)+(0.2000P)^2^+0.0000P] where P=(Fo^2^+2Fc^2^)/3'
_refine_ls_weighting_scheme calc
_refine_ls_wR_factor_gt 0.3249
_refine_ls_wR_factor_ref 0.3391
_reflns_number_gt 12767
_reflns_number_total 14213
_reflns_threshold_expression >2sigma(I)
_cod_data_source_file ja0588510si20051231_041631.cif
_cod_data_source_block abp02
_cod_original_sg_symbol_Hall 'P 65 2 ( 0 0 1 )'
_cod_database_code 4101496

loop_
_symmetry_equiv_pos_as_xyz
'x, y, z'
'-y, x-y, z+2/3'
'-x+y, -x, z+1/3'
'-x, -y, z+1/2'
'y, -x+y, z+1/6'
'x-y, x, z+5/6'
'y, x, -z+2/3'
'x-y, -y, -z'
'-x, -x+y, -z+1/3'
'-y, -x, -z+1/6'
'-x+y, y, -z+1/2'
'x, x-y, -z+5/6'

loop_
_atom_site_label
_atom_site_type_symbol
_atom_site_fract_x
_atom_site_fract_y
_atom_site_fract_z
_atom_site_U_iso_or_equiv
_atom_site_adp_type
_atom_site_occupancy
_atom_site_symmetry_multiplicity
_atom_site_calc_flag
_atom_site_refinement_flags
_atom_site_disorder_assembly
_atom_site_disorder_group
N_1 N 0.13450(11) 0.59747(12) 0.26249(13) 0.0875(11) Uani 1 1 d DU . .
H0_1 H 0.1359 0.6189 0.2674 0.105 Uiso 1 1 calc R . .
CE1_1 C 0.09779(15) 0.56291(16) 0.2639(2) 0.1043(16) Uani 1 1 d DU . .
HE1A_1 H 0.1004 0.5440 0.2814 0.125 Uiso 1 1 calc R . .
HE1B_1 H 0.0907 0.5535 0.2323 0.125 Uiso 1 1 calc R . .
OE2_1 O 0.07606(10) 0.58004(12) 0.33172(12) 0.1071(12) Uani 1 1 d DU . .
CD_1 C 0.06621(15) 0.56674(17) 0.28488(18) 0.1056(15) Uani 1 1 d DU . .
HD_1 H 0.0436 0.5416 0.2858 0.127 Uiso 1 1 calc R . .
CG_1 C 0.05561(15) 0.59356(19) 0.2621(2) 0.1102(16) Uani 1 1 d DU . .
HG_1 H 0.0656 0.6001 0.2303 0.132 Uiso 1 1 calc R . .
OG_1 O 0.01552(10) 0.57536(16) 0.26273(14) 0.1270(16) Uani 1 1 d DU . .
CB_1 C 0.07200(16) 0.62804(19) 0.29336(19) 0.1095(16) Uani 1 1 d DU . .
HB_1 H 0.0579 0.6415 0.2911 0.131 Uiso 1 1 calc R . .
OB_1 O 0.11065(10) 0.65159(12) 0.28206(14) 0.1027(11) Uani 1 1 d DU . .
HB1_1 H 0.1181 0.6728 0.2927 0.154 Uiso 1 1 calc R . .
CA_1 C 0.06648(15) 0.60888(19) 0.33987(19) 0.1055(16) Uani 1 1 d DU . .
HA_1 H 0.0400 0.5974 0.3496 0.127 Uiso 1 1 calc R . .
C_1 C 0.09187(16) 0.6350(2) 0.37696(19) 0.1066(16) Uani 1 1 d DU . .
O_1 O 0.0846(2) 0.6576(2) 0.3952(2) 0.165(2) Uani 1 1 d DU . .
CG0_1 C 0.00041(18) 0.5927(3) 0.2322(2) 0.143(3) Uani 1 1 d DU . .
HG0A_1 H 0.0093 0.5934 0.2007 0.171 Uiso 1 1 calc R . .
HG0B_1 H 0.0092 0.6184 0.2422 0.171 Uiso 1 1 calc R . .
CG1_1 C -0.04161(18) 0.5708(3) 0.2331(2) 0.131(2) Uani 1 1 d DU . .
CG2_1 C -0.0612(2) 0.5885(3) 0.2450(2) 0.143(2) Uani 1 1 d DU . .
HG2_1 H -0.0484 0.6141 0.2523 0.171 Uiso 1 1 calc R . .
CG3_1 C -0.1011(2) 0.5677(3) 0.2462(3) 0.148(3) Uani 1 1 d DU . .
HG3_1 H -0.1140 0.5801 0.2554 0.178 Uiso 1 1 calc R . .
CG4_1 C -0.1207(2) 0.5322(3) 0.2351(3) 0.152(3) Uani 1 1 d DU . .
HG4_1 H -0.1470 0.5202 0.2359 0.182 Uiso 1 1 calc R . .
CG5_1 C -0.1035(2) 0.5114(3) 0.2219(2) 0.134(2) Uani 1 1 d DU . .
CG6_1 C -0.1230(2) 0.4740(3) 0.2091(3) 0.145(2) Uani 1 1 d DU . .
HG6_1 H -0.1493 0.4608 0.2097 0.174 Uiso 1 1 calc R . .
CG7_1 C -0.1039(2) 0.4563(3) 0.1956(2) 0.146(3) Uani 1 1 d DU . .
HG7_1 H -0.1173 0.4309 0.1872 0.176 Uiso 1 1 calc R . .
CG8_1 C -0.0649(2) 0.4754(3) 0.1942(3) 0.141(2) Uani 1 1 d DU . .
HG8_1 H -0.0524 0.4630 0.1839 0.169 Uiso 1 1 calc R . .
CG9_1 C -0.0451(2) 0.5111(2) 0.2073(2) 0.128(2) Uani 1 1 d DU . .
HG9_1 H -0.0188 0.5229 0.2076 0.153 Uiso 1 1 calc R . .
CGA_1 C -0.06212(17) 0.5318(2) 0.22083(19) 0.1188(17) Uani 1 1 d DU . .
N_2 N 0.12249(11) 0.63373(13) 0.38596(13) 0.0935(12) Uani 1 1 d DU . .
H0_2 H 0.1248 0.6159 0.3733 0.112 Uiso 1 1 calc R . .
CA_2 C 0.15293(14) 0.66016(17) 0.41586(17) 0.1049(16) Uani 1 1 d DU . .
HA_2 H 0.1430 0.6705 0.4391 0.126 Uiso 1 1 calc R . .
CB_2 C 0.17222(18) 0.6394(2) 0.4414(2) 0.142(3) Uani 1 1 d DU . .
HB_2 H 0.1807 0.6280 0.4177 0.170 Uiso 1 1 calc R . .
CG1_2 C 0.2062(3) 0.6674(3) 0.4694(3) 0.180(4) Uani 1 1 d DU . .
HG1A_2 H 0.2242 0.6867 0.4491 0.270 Uiso 1 1 calc R . .
HG1B_2 H 0.2177 0.6545 0.4840 0.270 Uiso 1 1 calc R . .
HG1C_2 H 0.1983 0.6787 0.4928 0.270 Uiso 1 1 calc R . .
CG2_2 C 0.1421(3) 0.6077(4) 0.4717(4) 0.211(6) Uani 1 1 d DU . .
HG2A_2 H 0.1211 0.5908 0.4526 0.316 Uiso 1 1 calc R . .
HG2B_2 H 0.1336 0.6185 0.4952 0.316 Uiso 1 1 calc R . .
HG2C_2 H 0.1527 0.5940 0.4864 0.316 Uiso 1 1 calc R . .
C_2 C 0.18222(13) 0.69206(14) 0.38551(15) 0.0827(12) Uani 1 1 d DU . .
O_2 O 0.19336(11) 0.68433(11) 0.35015(12) 0.0998(11) Uani 1 1 d DU . .
N_3 N 0.19556(15) 0.72659(15) 0.40059(16) 0.1111(14) Uani 1 1 d DU . .
H0_3 H 0.1862 0.7297 0.4258 0.133 Uiso 1 1 calc R . .
CA_3 C 0.2246(2) 0.75937(18) 0.3782(3) 0.131(2) Uani 1 1 d DU . .
HA_3 H 0.2262 0.7547 0.3450 0.158 Uiso 1 1 calc R . .
CB_3 C 0.2137(4) 0.7898(3) 0.3853(5) 0.218(5) Uani 1 1 d DU . .
HB1_3 H 0.1904 0.7820 0.3683 0.261 Uiso 1 1 calc R . .
HB2_3 H 0.2081 0.7900 0.4181 0.261 Uiso 1 1 calc R . .
CG_3 C 0.2404(5) 0.8283(3) 0.3717(6) 0.242(6) Uani 1 1 d DU . .
HG1_3 H 0.2655 0.8359 0.3837 0.291 Uiso 1 1 calc R . .
HG2_3 H 0.2326 0.8456 0.3834 0.291 Uiso 1 1 calc R . .
CD_3 C 0.2402(6) 0.8276(5) 0.3190(6) 0.278(9) Uani 1 1 d DU . .
HD1_3 H 0.2147 0.8121 0.3071 0.334 Uiso 1 1 calc R . .
HD2_3 H 0.2560 0.8180 0.3071 0.334 Uiso 1 1 calc R . .
NZ_3 N 0.2561(6) 0.8690(6) 0.3055(9) 0.379(14) Uani 1 1 d DU . .
HZ1_3 H 0.2570 0.8711 0.2747 0.568 Uiso 1 1 calc R . .
HZ2_3 H 0.2793 0.8828 0.3172 0.568 Uiso 1 1 calc R . .
HZ3_3 H 0.2412 0.8773 0.3169 0.568 Uiso 1 1 calc R . .
C_3 C 0.26139(18) 0.77046(17) 0.4032(2) 0.1143(17) Uani 1 1 d DU B .
O_3 O 0.26401(16) 0.77170(18) 0.44636(16) 0.1498(19) Uani 1 1 d DU . .
N_4 N 0.29157(14) 0.77931(12) 0.37661(15) 0.1038(13) Uani 1 1 d DU . .
H0_4 H 0.2893 0.7766 0.3469 0.125 Uiso 1 1 calc R A 1
CA_4 C 0.3275(3) 0.7933(3) 0.3983(5) 0.101(3) Uani 0.598(10) 1 d PDU B 1
HA_4 H 0.3272 0.8025 0.4297 0.121 Uiso 0.598(10) 1 calc PR B 1
CB_4 C 0.3343(2) 0.7599(3) 0.4006(3) 0.081(2) Uani 0.598(10) 1 d PDU B 1
HB1_4 H 0.3330 0.7502 0.3694 0.098 Uiso 0.598(10) 1 calc PR B 1
HB2_4 H 0.3145 0.7399 0.4189 0.098 Uiso 0.598(10) 1 calc PR B 1
CG_4 C 0.3730(2) 0.7706(3) 0.4222(3) 0.088(2) Uani 0.598(10) 1 d PDU B 1
HG_4 H 0.3931 0.7896 0.4023 0.105 Uiso 0.598(10) 1 calc PR B 1
CD1_4 C 0.3764(3) 0.7876(4) 0.4712(3) 0.103(4) Uani 0.598(10) 1 d PDU B 1
HD1A_4 H 0.3727 0.8090 0.4691 0.155 Uiso 0.598(10) 1 calc PR B 1
HD1B_4 H 0.4011 0.7955 0.4836 0.155 Uiso 0.598(10) 1 calc PR B 1
HD1C_4 H 0.3576 0.7688 0.4912 0.155 Uiso 0.598(10) 1 calc PR B 1
CD2_4 C 0.3777(6) 0.7363(5) 0.4250(9) 0.120(6) Uani 0.598(10) 1 d PDU B 1
HD2A_4 H 0.4018 0.7432 0.4385 0.180 Uiso 0.598(10) 1 calc PR B 1
HD2B_4 H 0.3762 0.7264 0.3942 0.180 Uiso 0.598(10) 1 calc PR B 1
HD2C_4 H 0.3579 0.7174 0.4439 0.180 Uiso 0.598(10) 1 calc PR B 1
C_4 C 0.3554(4) 0.8257(4) 0.3676(6) 0.093(3) Uani 0.598(10) 1 d PDU B 1
O_4 O 0.3580(5) 0.8195(5) 0.3259(6) 0.089(3) Uani 0.598(10) 1 d PDU B 1
CA_4 C 0.3316(4) 0.7985(5) 0.3923(6) 0.102(4) Uani 0.402(10) 1 d PDU B 2
HA1_4 H 0.3319 0.8085 0.4234 0.123 Uiso 0.402(10) 1 calc PR B 2
CB_4 C 0.3555(6) 0.7788(5) 0.3959(5) 0.108(4) Uani 0.402(10) 1 d PDU B 2
HB3_4 H 0.3526 0.7652 0.3671 0.129 Uiso 0.402(10) 1 calc PR B 2
HB4_4 H 0.3819 0.7982 0.3983 0.129 Uiso 0.402(10) 1 calc PR B 2
CG_4 C 0.3463(5) 0.7510(4) 0.4365(4) 0.113(5) Uani 0.402(10) 1 d PDU B 2
HG1_4 H 0.3189 0.7338 0.4369 0.136 Uiso 0.402(10) 1 calc PR B 2
CD1_4 C 0.3652(9) 0.7274(8) 0.4340(12) 0.125(8) Uani 0.402(10) 1 d PDU B 2
HD1D_4 H 0.3581 0.7131 0.4056 0.187 Uiso 0.402(10) 1 calc PR B 2
HD1E_4 H 0.3573 0.7103 0.4600 0.187 Uiso 0.402(10) 1 calc PR B 2
HD1F_4 H 0.3921 0.7436 0.4349 0.187 Uiso 0.402(10) 1 calc PR B 2
CD2_4 C 0.3571(9) 0.7729(6) 0.4818(5) 0.137(8) Uani 0.402(10) 1 d PDU B 2
HD2D_4 H 0.3512 0.7558 0.5074 0.206 Uiso 0.402(10) 1 calc PR B 2
HD2E_4 H 0.3433 0.7861 0.4850 0.206 Uiso 0.402(10) 1 calc PR B 2
HD2F_4 H 0.3837 0.7908 0.4818 0.206 Uiso 0.402(10) 1 calc PR B 2
C_4 C 0.3555(5) 0.8333(5) 0.3611(8) 0.088(5) Uani 0.402(10) 1 d PDU B 2
O_4 O 0.3625(8) 0.8310(6) 0.3195(8) 0.090(6) Uani 0.402(10) 1 d PDU B 2
N_5 N 0.3740(7) 0.8603(4) 0.3849(6) 0.101(6) Uani 0.598(10) 1 d PDU B 1
H0_5 H 0.3746 0.8630 0.4146 0.122 Uiso 0.598(10) 1 calc PR B 1
CA_5 C 0.3931(5) 0.8935(4) 0.3564(5) 0.105(4) Uani 0.598(10) 1 d PDU B 1
HA_5 H 0.4146 0.8936 0.3410 0.126 Uiso 0.598(10) 1 calc PR B 1
CB_5 C 0.4079(6) 0.9295(4) 0.3870(6) 0.114(5) Uani 0.598(10) 1 d PDU B 1
HB1_5 H 0.3869 0.9316 0.3991 0.137 Uiso 0.598(10) 1 calc PR B 1
HB2_5 H 0.4224 0.9283 0.4130 0.137 Uiso 0.598(10) 1 calc PR B 1
CG_5 C 0.4329(5) 0.9635(3) 0.3560(5) 0.114(5) Uani 0.598(10) 1 d PDU B 1
CD1_5 C 0.4180(5) 0.9833(4) 0.3354(5) 0.119(5) Uani 0.598(10) 1 d PDU B 1
HD1_5 H 0.3934 0.9772 0.3424 0.143 Uiso 0.598(10) 1 calc PR B 1
CD2_5 C 0.4694(4) 0.9731(4) 0.3470(6) 0.116(4) Uani 0.598(10) 1 d PDU B 1
HD2_5 H 0.4796 0.9597 0.3609 0.140 Uiso 0.598(10) 1 calc PR B 1
CE1_5 C 0.4391(6) 1.0126(5) 0.3040(7) 0.158(6) Uani 0.598(10) 1 d PDU B 1
HE1_5 H 0.4284 1.0252 0.2888 0.189 Uiso 0.598(10) 1 calc PR B 1
CE2_5 C 0.4911(5) 1.0025(4) 0.3175(6) 0.134(5) Uani 0.598(10) 1 d PDU B 1
HE2_5 H 0.5161 1.0092 0.3119 0.161 Uiso 0.598(10) 1 calc PR B 1
CZ_5 C 0.4760(6) 1.0223(5) 0.2962(7) 0.149(6) Uani 0.598(10) 1 d PDU B 1
HZ_5 H 0.4910 1.0423 0.2765 0.178 Uiso 0.598(10) 1 calc PR B 1
C_5 C 0.3659(4) 0.8928(4) 0.3191(4) 0.106(4) Uani 0.598(10) 1 d PDU B 1
O_5 O 0.3342(5) 0.8872(7) 0.3300(6) 0.105(4) Uani 0.598(10) 1 d PDU B 1
N_5 N 0.3690(8) 0.8664(5) 0.3821(8) 0.086(4) Uani 0.402(10) 1 d PDU B 2
H0A_5 H 0.3670 0.8683 0.4116 0.103 Uiso 0.402(10) 1 calc PR B 2
CA_5 C 0.3875(6) 0.8997(6) 0.3519(7) 0.105(6) Uani 0.402(10) 1 d PDU B 2
HA1_5 H 0.4079 0.8991 0.3348 0.126 Uiso 0.402(10) 1 calc PR B 2
CB_5 C 0.4042(8) 0.9371(5) 0.3794(7) 0.106(7) Uani 0.402(10) 1 d PDU B 2
HB3_5 H 0.3838 0.9390 0.3942 0.127 Uiso 0.402(10) 1 calc PR B 2
HB4_5 H 0.4206 0.9370 0.4037 0.127 Uiso 0.402(10) 1 calc PR B 2
CG_5 C 0.4265(6) 0.9713(5) 0.3479(6) 0.101(6) Uani 0.402(10) 1 d PDU B 2
CD1_5 C 0.4097(6) 0.9884(6) 0.3237(9) 0.135(8) Uani 0.402(10) 1 d PDU B 2
HD1A_5 H 0.3841 0.9795 0.3281 0.162 Uiso 0.402(10) 1 calc PR B 2
CD2_5 C 0.4649(6) 0.9864(6) 0.3412(8) 0.099(5) Uani 0.402(10) 1 d PDU B 2
HD2A_5 H 0.4773 0.9761 0.3575 0.119 Uiso 0.402(10) 1 calc PR B 2
CE1_5 C 0.4295(8) 1.0182(8) 0.2933(10) 0.155(8) Uani 0.402(10) 1 d PDU B 2
HE1A_5 H 0.4172 1.0287 0.2774 0.185 Uiso 0.402(10) 1 calc PR B 2
CE2_5 C 0.4855(7) 1.0162(7) 0.3114(9) 0.139(9) Uani 0.402(10) 1 d PDU B 2
HE2A_5 H 0.5113 1.0256 0.3078 0.166 Uiso 0.402(10) 1 calc PR B 2
CZ_5 C 0.4678(8) 1.0322(7) 0.2868(9) 0.145(8) Uani 0.402(10) 1 d PDU B 2
HZ1_5 H 0.4815 1.0520 0.2662 0.174 Uiso 0.402(10) 1 calc PR B 2
C_5 C 0.3579(6) 0.8970(5) 0.3170(6) 0.096(5) Uani 0.402(10) 1 d PDU B 2
O_5 O 0.3256(7) 0.8859(11) 0.3316(11) 0.130(10) Uani 0.402(10) 1 d PDU B 2
N_6 N 0.3770(3) 0.8989(3) 0.2742(4) 0.111(4) Uani 0.598(10) 1 d PDU B 1
CA_6 C 0.3536(3) 0.9003(3) 0.2372(4) 0.127(4) Uani 0.598(10) 1 d PDU B 1
HA_6 H 0.3420 0.9153 0.2470 0.152 Uiso 0.598(10) 1 calc PR B 1
CB_6 C 0.3831(4) 0.9211(6) 0.1989(6) 0.146(6) Uani 0.598(10) 1 d PDU B 1
HB1_6 H 0.3716 0.9139 0.1684 0.176 Uiso 0.598(10) 1 calc PR B 1
HB2_6 H 0.3944 0.9483 0.2024 0.176 Uiso 0.598(10) 1 calc PR B 1
CG_6 C 0.4126(4) 0.9096(4) 0.2049(3) 0.146(5) Uani 0.598(10) 1 d PDU B 1
HG1_6 H 0.4050 0.8854 0.1901 0.176 Uiso 0.598(10) 1 calc PR B 1
HG2_6 H 0.4369 0.9285 0.1925 0.176 Uiso 0.598(10) 1 calc PR B 1
CD_6 C 0.4138(2) 0.9069(3) 0.2565(3) 0.119(4) Uani 0.598(10) 1 d PDU B 1
HD1_6 H 0.4188 0.8868 0.2652 0.142 Uiso 0.598(10) 1 calc PR B 1
HD2_6 H 0.4337 0.9305 0.2693 0.142 Uiso 0.598(10) 1 calc PR B 1
N_6 N 0.3671(5) 0.9068(5) 0.2728(5) 0.117(6) Uani 0.402(10) 1 d PDU B 2
CA_6 C 0.3387(4) 0.9012(4) 0.2388(6) 0.126(5) Uani 0.402(10) 1 d PDU B 2
HA1_6 H 0.3188 0.9048 0.2525 0.151 Uiso 0.402(10) 1 calc PR B 2
CB_6 C 0.3611(6) 0.9311(5) 0.2018(6) 0.138(6) Uani 0.402(10) 1 d PDU B 2
HB3_6 H 0.3479 0.9249 0.1722 0.166 Uiso 0.402(10) 1 calc PR B 2
HB4_6 H 0.3664 0.9561 0.2116 0.166 Uiso 0.402(10) 1 calc PR B 2
CG_6 C 0.3964(6) 0.9284(7) 0.1997(7) 0.132(7) Uani 0.402(10) 1 d PDU B 2
HG3_6 H 0.4171 0.9514 0.1867 0.158 Uiso 0.402(10) 1 calc PR B 2
HG4_6 H 0.3924 0.9072 0.1806 0.158 Uiso 0.402(10) 1 calc PR B 2
CD_6 C 0.4046(5) 0.9230(6) 0.2492(6) 0.127(6) Uani 0.402(10) 1 d PDU B 2
HD3_6 H 0.4144 0.9058 0.2509 0.152 Uiso 0.402(10) 1 calc PR B 2
HD4_6 H 0.4228 0.9470 0.2632 0.152 Uiso 0.402(10) 1 calc PR B 2
C_6 C 0.3227(2) 0.86090(17) 0.2182(2) 0.125(2) Uani 1 1 d DU . .
O_6 O 0.2987(5) 0.8583(6) 0.1908(5) 0.114(4) Uani 0.598(10) 1 d PDU B 1
O_6 O 0.3064(9) 0.8553(10) 0.1803(8) 0.137(10) Uani 0.402(10) 1 d PDU B 2
N_7 N 0.32629(12) 0.83255(13) 0.23485(14) 0.1004(13) Uani 1 1 d DU B .
H0_7 H 0.3396 0.8362 0.2595 0.121 Uiso 1 1 calc R . .
CA_7 C 0.30884(13) 0.79636(15) 0.21327(17) 0.0917(13) Uani 1 1 d DU . .
HA_7 H 0.3041 0.7992 0.1805 0.110 Uiso 1 1 calc R B .
CB_7 C 0.33466(18) 0.7786(2) 0.2158(2) 0.138(3) Uani 1 1 d DU B .
HB_7 H 0.3382 0.7748 0.2487 0.166 Uiso 1 1 calc R . .
CG1_7 C 0.3158(3) 0.7398(3) 0.1917(3) 0.154(3) Uani 1 1 d DU . .
HG1A_7 H 0.2915 0.7237 0.2056 0.231 Uiso 1 1 calc R B .
HG1B_7 H 0.3314 0.7286 0.1953 0.231 Uiso 1 1 calc R . .
HG1C_7 H 0.3126 0.7429 0.1592 0.231 Uiso 1 1 calc R . .
CG2_7 C 0.3735(2) 0.8056(4) 0.1949(3) 0.219(6) Uani 1 1 d DU . .
HG2A_7 H 0.3846 0.8294 0.2111 0.328 Uiso 1 1 calc R B .
HG2B_7 H 0.3708 0.8096 0.1625 0.328 Uiso 1 1 calc R . .
HG2C_7 H 0.3896 0.7949 0.1980 0.328 Uiso 1 1 calc R . .
C_7 C 0.27150(13) 0.76942(13) 0.23655(16) 0.0810(12) Uani 1 1 d DU B .
O_7 O 0.26938(11) 0.76156(11) 0.27784(12) 0.1048(12) Uani 1 1 d DU . .
N_8 N 0.24081(10) 0.75369(11) 0.20857(12) 0.0792(10) Uani 1 1 d DU . .
H0_8 H 0.2431 0.7622 0.1807 0.095 Uiso 1 1 calc R B .
CA_8 C 0.20470(12) 0.72357(12) 0.22311(14) 0.0763(11) Uani 1 1 d DU B .
HA_8 H 0.2009 0.7272 0.2560 0.092 Uiso 1 1 calc R . .
CB_8 C 0.17299(15) 0.72356(17) 0.19425(19) 0.0951(14) Uani 1 1 d DU . .
HB1_8 H 0.1780 0.7224 0.1615 0.114 Uiso 1 1 calc R B .
HB2_8 H 0.1492 0.7011 0.2018 0.114 Uiso 1 1 calc R . .
CG_8 C 0.1692(2) 0.7581(2) 0.2027(3) 0.126(2) Uani 1 1 d DU B .
HG1_8 H 0.1647 0.7598 0.2355 0.152 Uiso 1 1 calc R . .
HG2_8 H 0.1926 0.7807 0.1942 0.152 Uiso 1 1 calc R . .
CD_8 C 0.1372(4) 0.7558(4) 0.1745(5) 0.202(5) Uani 1 1 d DU . .
HD1_8 H 0.1423 0.7548 0.1418 0.242 Uiso 1 1 calc R B .
HD2_8 H 0.1142 0.7327 0.1824 0.242 Uiso 1 1 calc R . .
NZ_8 N 0.1316(5) 0.7886(5) 0.1829(7) 0.298(8) Uani 1 1 d DU B .
HZ1_8 H 0.1123 0.7861 0.1658 0.447 Uiso 1 1 calc R . .
HZ2_8 H 0.1524 0.8099 0.1750 0.447 Uiso 1 1 calc R . .
HZ3_8 H 0.1266 0.7895 0.2129 0.447 Uiso 1 1 calc R . .
C_8 C 0.20383(12) 0.68620(13) 0.21777(15) 0.0748(11) Uani 1 1 d DU . .
O_8 O 0.20684(11) 0.67488(10) 0.17947(11) 0.0978(11) Uani 1 1 d DU B .
N_9 N 0.20019(10) 0.66674(10) 0.25637(12) 0.0749(10) Uani 1 1 d DU B .
H0_9 H 0.1955 0.6744 0.2820 0.090 Uiso 1 1 calc R . .
CA_9 C 0.20374(13) 0.63345(13) 0.25729(15) 0.0809(12) Uani 1 1 d DU . .
HA_9 H 0.2192 0.6348 0.2305 0.097 Uiso 1 1 calc R B .
CB_9 C 0.22409(15) 0.63193(15) 0.30110(19) 0.0919(13) Uani 1 1 d DU B .
HB1_9 H 0.2102 0.6328 0.3280 0.110 Uiso 1 1 calc R . .
HB2_9 H 0.2234 0.6078 0.3017 0.110 Uiso 1 1 calc R . .
CG_9 C 0.26431(16) 0.66271(19) 0.3058(3) 0.1191(19) Uani 1 1 d DU . .
HG_9 H 0.2652 0.6870 0.3020 0.143 Uiso 1 1 calc R B .
CD1_9 C 0.2771(2) 0.6606(3) 0.3580(3) 0.162(3) Uani 1 1 d DU B .
HD1A_9 H 0.3028 0.6803 0.3626 0.243 Uiso 1 1 calc R . .
HD1B_9 H 0.2752 0.6365 0.3629 0.243 Uiso 1 1 calc R . .
HD1C_9 H 0.2610 0.6638 0.3796 0.243 Uiso 1 1 calc R . .
CD2_9 C 0.2905(2) 0.6608(3) 0.2706(4) 0.169(3) Uani 1 1 d DU B .
HD2A_9 H 0.3158 0.6813 0.2757 0.253 Uiso 1 1 calc R . .
HD2B_9 H 0.2825 0.6627 0.2398 0.253 Uiso 1 1 calc R . .
HD2C_9 H 0.2901 0.6372 0.2737 0.253 Uiso 1 1 calc R . .
C_9 C 0.16622(14) 0.59631(15) 0.25359(16) 0.0858(12) Uani 1 1 d DU B .
O_9 O 0.16602(12) 0.56699(11) 0.24559(13) 0.1040(11) Uani 1 1 d DU . .
O_101 O 0.25538(13) 0.80227(13) 0.12243(14) 0.1190(14) Uani 1 1 d U . .
O_102 O 0.22576(15) 0.70570(13) 0.09015(15) 0.1280(15) Uani 1 1 d U . .
O_103 O 0.3461(2) 0.87498(18) 0.47329(18) 0.156(2) Uani 1 1 d U . .
O_104 O 0.2805(2) 0.7275(3) 0.5160(3) 0.188(3) Uani 1 1 d U . .
O_105 O 0.2238(3) 0.5462(3) 0.2534(3) 0.202(3) Uani 1 1 d U . .
O_106 O 0.1165(3) 0.4933(2) 0.2252(3) 0.213(4) Uani 1 1 d U . .
O_107 O 0.1319(3) 0.7208(2) 0.3157(3) 0.195(3) Uani 1 1 d U . .
O_108 O 0.1636(3) 0.7322(3) 0.4930(3) 0.217(4) Uani 1 1 d U . .
O_109 O 0.0384(3) 0.4694(3) 0.2347(4) 0.255(5) Uani 1 1 d U . .
O_110 O 0.1987(4) 0.7267(3) 0.5732(3) 0.224(4) Uani 1 1 d U . .
O_111 O 0.2680(4) 0.8250(4) 0.5058(4) 0.239(4) Uani 1 1 d U . .
O_112 O 0.3472(5) 0.9445(4) 0.4706(5) 0.287(6) Uani 1 1 d U . .
O_113 O 0.1957(3) 0.8043(3) 0.0833 0.284(8) Uani 1 2 d SU . .
O_114 O 0.4226(7) 1.0000 0.5000 0.313(10) Uani 1 2 d SU . .
O_115 O 0.2656(9) 0.9015(6) 0.1772(9) 0.410(14) Uani 1 1 d U . .
O_116 O 0.1005(9) 0.6583(8) 0.5392(10) 0.437(16) Uani 1 1 d U . .
O_117 O 0.0840(7) 0.6935(9) 0.4766(11) 0.49(2) Uani 1 1 d U . .
O_118 O 0.2445(18) 0.8648(11) 0.4909(15) 0.65(3) Uani 1 1 d U . .
O_119 O 0.0278(13) 0.6893(9) 0.2786(14) 0.58(3) Uani 1 1 d U . .
O_120 O 0.1671(14) 0.8424(15) 0.446(2) 0.70(4) Uani 1 1 d U . .
O_121 O 0.0585(9) 0.7540(14) 0.1332(11) 0.55(2) Uani 1 1 d U . .
O_122 O -0.0701(14) 0.6717(9) 0.2744(11) 0.52(2) Uani 1 1 d U . .
O_123 O 0.3209(7) 0.9676(8) 0.2778(13) 0.454(17) Uani 1 1 d U . .
O_124 O 0.1173(15) 0.7448(13) 0.3966(18) 0.64(3) Uani 1 1 d U . .
O_125 O 0.0206(8) 0.6614(11) 0.3810(11) 0.498(19) Uani 1 1 d U . .
O_126 O 0.1324(15) 0.8130(15) 0.3487(17) 0.65(3) Uani 1 1 d U . .
O_127 O 0.3001(12) 0.9044(10) 0.415(2) 0.58(3) Uani 1 1 d U . .
O_128 O 0.1353(5) 0.8647(5) 0.0833 0.62(4) Uani 1 2 d SU . .
O_129 O 0.2071(12) 0.8529(8) 0.1330(10) 0.60(3) Uani 1 1 d U . .
O_130 O 0.127(3) 0.761(2) 0.592(2) 0.62(5) Uani 0.50 1 d PU . .
O_131 O 0.1460(12) 0.7862(12) 0.4852(17) 0.62(3) Uani 1 1 d U . .
O_132 O 0.1039(12) 0.7643(13) 0.2821(14) 0.58(3) Uani 1 1 d U . .
O_133 O 0.0000 0.6783(19) 0.1667 0.65(4) Uani 1 2 d SU . .
O_134 O 0.3295(9) 0.9722(17) 0.3890(16) 0.60(3) Uani 1 1 d U . .
O_135 O 0.3882(16) 1.0345(18) 0.416(2) 0.72(4) Uani 1 1 d U . .
O_136 O 0.3623(18) 1.069(2) 0.473(2) 0.48(3) Uani 0.50 1 d PU . .
O_137 O 0.2218(15) 0.8959(17) 0.3484(15) 0.50(4) Uani 0.50 1 d PU . .

loop_
_atom_site_aniso_label
_atom_site_aniso_U_11
_atom_site_aniso_U_22
_atom_site_aniso_U_33
_atom_site_aniso_U_23
_atom_site_aniso_U_13
_atom_site_aniso_U_12
N_1 0.091(2) 0.087(3) 0.068(2) -0.0002(17) -0.0042(18) 0.032(2)
CE1_1 0.093(3) 0.100(4) 0.096(4) -0.007(3) -0.014(3) 0.030(3)
OE2_1 0.088(2) 0.119(3) 0.077(2) 0.0018(18) -0.0045(17) 0.024(2)
CD_1 0.083(3) 0.119(4) 0.077(3) 0.004(3) -0.010(2) 0.023(3)
CG_1 0.078(3) 0.147(5) 0.086(3) 0.001(3) -0.007(2) 0.041(3)
OG_1 0.081(2) 0.191(4) 0.084(3) 0.008(2) -0.0143(18) 0.049(2)
CB_1 0.086(3) 0.154(4) 0.086(3) -0.003(3) -0.010(3) 0.057(3)
OB_1 0.087(2) 0.123(3) 0.094(2) 0.007(2) -0.0023(17) 0.049(2)
CA_1 0.074(3) 0.140(5) 0.093(3) 0.003(3) 0.001(2) 0.047(3)
C_1 0.093(4) 0.149(5) 0.082(3) -0.003(3) -0.002(3) 0.065(3)
O_1 0.178(5) 0.222(6) 0.139(4) -0.057(4) -0.041(4) 0.133(5)
CG0_1 0.092(3) 0.209(7) 0.101(5) 0.017(4) -0.018(3) 0.056(4)
CG1_1 0.102(4) 0.207(6) 0.081(4) -0.010(4) -0.010(3) 0.075(4)
CG2_1 0.130(4) 0.219(7) 0.093(4) 0.000(4) -0.003(4) 0.099(5)
CG3_1 0.140(5) 0.226(8) 0.108(5) 0.021(6) 0.002(4) 0.113(6)
CG4_1 0.105(5) 0.244(8) 0.105(5) 0.010(6) -0.011(4) 0.087(5)
CG5_1 0.107(4) 0.205(6) 0.078(4) 0.003(4) -0.012(3) 0.069(4)
CG6_1 0.099(4) 0.194(6) 0.100(5) 0.014(5) -0.019(4) 0.041(4)
CG7_1 0.126(5) 0.170(6) 0.088(4) 0.009(4) -0.011(4) 0.033(4)
CG8_1 0.126(5) 0.184(6) 0.109(5) -0.009(5) -0.021(4) 0.075(5)
CG9_1 0.102(4) 0.185(6) 0.081(4) 0.002(4) -0.013(3) 0.060(4)
CGA_1 0.095(3) 0.181(5) 0.065(3) 0.003(3) -0.004(3) 0.058(3)
N_2 0.078(2) 0.116(3) 0.067(2) -0.005(2) -0.0020(18) 0.034(2)
CA_2 0.077(3) 0.141(4) 0.071(3) -0.004(3) -0.002(2) 0.035(3)
CB_2 0.099(4) 0.158(6) 0.115(5) 0.050(4) -0.021(3) 0.025(4)
CG1_2 0.143(6) 0.200(8) 0.140(7) 0.040(6) -0.051(5) 0.044(5)
CG2_2 0.134(6) 0.225(10) 0.157(8) 0.092(8) -0.029(6) 0.003(6)
C_2 0.088(3) 0.101(3) 0.056(3) -0.006(2) -0.002(2) 0.045(2)
O_2 0.112(3) 0.107(2) 0.073(2) 0.0004(16) 0.0227(18) 0.049(2)
N_3 0.128(4) 0.117(3) 0.080(3) -0.016(2) -0.008(2) 0.055(3)
CA_3 0.132(4) 0.098(4) 0.128(5) 0.001(3) -0.029(4) 0.031(3)
CB_3 0.218(10) 0.140(6) 0.309(13) 0.018(8) -0.067(9) 0.100(6)
CG_3 0.294(15) 0.147(6) 0.280(12) -0.002(9) -0.017(14) 0.105(8)
CD_3 0.208(13) 0.242(12) 0.272(12) -0.013(12) 0.059(13) 0.028(12)
NZ_3 0.30(2) 0.37(2) 0.48(3) 0.20(2) 0.03(2) 0.180(18)
C_3 0.129(4) 0.103(4) 0.083(4) -0.004(3) -0.010(3) 0.038(3)
O_3 0.156(4) 0.182(5) 0.080(3) -0.031(3) -0.022(2) 0.061(4)
N_4 0.125(3) 0.093(3) 0.067(2) -0.011(2) -0.029(2) 0.034(2)
CA_4 0.131(6) 0.113(6) 0.071(8) 0.013(6) 0.000(5) 0.070(5)
CB_4 0.066(5) 0.079(5) 0.081(6) -0.006(4) 0.005(4) 0.023(4)
CG_4 0.070(5) 0.088(5) 0.074(5) 0.014(4) 0.003(4) 0.017(4)
CD1_4 0.085(7) 0.117(9) 0.065(6) 0.014(5) -0.002(4) 0.020(6)
CD2_4 0.098(13) 0.124(10) 0.131(11) 0.040(8) 0.012(9) 0.051(11)
C_4 0.102(6) 0.105(6) 0.063(7) -0.010(5) -0.029(5) 0.045(5)
O_4 0.076(5) 0.094(8) 0.074(6) 0.002(5) 0.006(4) 0.025(6)
CA_4 0.137(7) 0.116(9) 0.045(9) -0.006(8) -0.015(7) 0.058(7)
CB_4 0.133(10) 0.115(10) 0.060(7) -0.002(7) -0.019(9) 0.050(9)
CG_4 0.128(12) 0.104(10) 0.076(8) 0.010(6) -0.029(8) 0.035(8)
CD1_4 0.093(19) 0.119(13) 0.13(2) 0.020(11) -0.025(15) 0.030(13)
CD2_4 0.20(2) 0.114(14) 0.068(8) 0.022(8) -0.030(12) 0.053(14)
C_4 0.096(8) 0.120(8) 0.049(8) -0.001(7) -0.009(7) 0.053(7)
O_4 0.099(12) 0.094(13) 0.050(6) -0.006(7) -0.018(6) 0.029(10)
N_5 0.119(12) 0.105(5) 0.065(6) -0.009(4) -0.019(5) 0.045(5)
CA_5 0.098(7) 0.102(6) 0.083(7) -0.013(5) -0.019(6) 0.028(6)
CB_5 0.115(8) 0.097(6) 0.090(9) 0.003(5) -0.015(6) 0.022(6)
CG_5 0.120(8) 0.098(6) 0.075(8) 0.003(5) -0.029(6) 0.019(6)
CD1_5 0.142(10) 0.108(8) 0.077(10) 0.006(6) -0.013(7) 0.039(6)
CD2_5 0.122(7) 0.081(9) 0.099(8) -0.006(6) -0.016(6) 0.015(6)
CE1_5 0.199(13) 0.120(10) 0.111(13) 0.030(7) -0.015(10) 0.048(9)
CE2_5 0.155(10) 0.073(8) 0.109(10) -0.023(6) 0.000(8) 0.008(7)
CZ_5 0.187(13) 0.075(9) 0.110(14) 0.019(7) 0.015(11) 0.010(9)
C_5 0.092(7) 0.103(8) 0.082(6) 0.008(6) -0.010(5) 0.017(6)
O_5 0.101(8) 0.106(10) 0.087(7) -0.006(6) -0.015(5) 0.034(8)
N_5 0.080(8) 0.117(8) 0.056(8) -0.012(6) -0.011(6) 0.046(8)
CA_5 0.110(11) 0.112(8) 0.062(8) -0.007(6) -0.012(8) 0.031(9)
CB_5 0.128(11) 0.122(9) 0.034(7) -0.003(6) -0.022(7) 0.037(9)
CG_5 0.114(9) 0.104(9) 0.051(10) -0.001(7) -0.028(7) 0.028(8)
CD1_5 0.121(10) 0.137(14) 0.115(16) 0.026(10) -0.030(10) 0.040(9)
CD2_5 0.114(8) 0.082(11) 0.080(10) -0.014(8) -0.029(7) 0.033(8)
CE1_5 0.189(14) 0.167(16) 0.079(12) 0.039(10) -0.025(11) 0.067(12)
CE2_5 0.135(11) 0.094(17) 0.119(16) 0.004(13) -0.018(10) 0.007(11)
CZ_5 0.172(12) 0.092(14) 0.101(13) 0.015(10) -0.022(11) 0.013(11)
C_5 0.111(12) 0.082(11) 0.072(7) -0.012(7) -0.017(6) 0.031(11)
O_5 0.097(10) 0.116(15) 0.123(13) 0.036(11) -0.003(7) 0.012(10)
N_6 0.108(6) 0.084(6) 0.074(4) 0.004(4) -0.012(4) -0.002(5)
CA_6 0.123(7) 0.095(5) 0.093(7) 0.028(5) -0.017(5) 0.002(6)
CB_6 0.130(10) 0.137(13) 0.080(7) 0.013(7) -0.019(6) -0.002(7)
CG_6 0.137(8) 0.136(10) 0.077(6) 0.006(6) 0.002(5) 0.001(7)
CD_6 0.108(6) 0.097(8) 0.069(5) 0.004(5) -0.006(4) -0.009(6)
N_6 0.134(10) 0.104(10) 0.068(6) 0.002(6) -0.014(5) 0.026(8)
CA_6 0.121(9) 0.076(6) 0.095(8) 0.002(6) -0.039(7) -0.015(8)
CB_6 0.149(13) 0.103(8) 0.087(9) 0.016(7) -0.031(9) 0.006(9)
CG_6 0.162(14) 0.083(11) 0.084(8) 0.026(9) 0.000(9) 0.012(12)
CD_6 0.130(9) 0.101(11) 0.097(9) 0.012(8) -0.007(7) 0.018(9)
C_6 0.145(5) 0.098(3) 0.076(4) -0.002(3) -0.013(3) 0.018(3)
O_6 0.156(8) 0.079(7) 0.079(7) -0.011(5) -0.018(6) 0.037(5)
O_6 0.21(2) 0.097(10) 0.073(10) -0.028(8) -0.042(13) 0.051(12)
N_7 0.096(3) 0.101(3) 0.061(2) -0.005(2) -0.0009(19) 0.016(2)
CA_7 0.079(3) 0.112(3) 0.066(3) -0.017(2) -0.010(2) 0.034(2)
CB_7 0.116(4) 0.222(7) 0.096(4) -0.070(5) -0.028(3) 0.098(5)
CG1_7 0.180(7) 0.219(7) 0.125(6) -0.051(6) -0.043(5) 0.146(6)
CG2_7 0.098(5) 0.352(14) 0.163(8) -0.126(9) -0.018(4) 0.081(6)
C_7 0.084(3) 0.081(3) 0.067(3) -0.010(2) -0.005(2) 0.033(2)
O_7 0.107(3) 0.104(2) 0.062(2) 0.0046(16) -0.0203(16) 0.0222(19)
N_8 0.079(2) 0.094(2) 0.056(2) -0.0006(17) -0.0036(17) 0.0372(19)
CA_8 0.076(3) 0.088(3) 0.058(2) -0.0004(19) -0.0018(18) 0.036(2)
CB_8 0.083(3) 0.118(4) 0.081(3) 0.008(3) -0.002(2) 0.048(3)
CG_8 0.129(5) 0.149(5) 0.128(5) 0.022(4) 0.003(4) 0.090(4)
CD_8 0.185(9) 0.281(13) 0.223(11) 0.007(9) -0.015(8) 0.179(10)
NZ_8 0.318(17) 0.335(18) 0.37(2) -0.012(15) -0.051(15) 0.264(17)
C_8 0.071(3) 0.089(3) 0.056(3) -0.001(2) -0.0022(18) 0.034(2)
O_8 0.132(3) 0.100(2) 0.055(2) -0.0058(15) -0.0013(17) 0.054(2)
N_9 0.078(2) 0.082(2) 0.063(2) -0.0006(16) 0.0100(16) 0.0392(18)
CA_9 0.085(3) 0.090(3) 0.065(3) 0.000(2) 0.009(2) 0.042(2)
CB_9 0.096(3) 0.097(3) 0.091(3) -0.003(2) -0.002(2) 0.055(3)
CG_9 0.086(3) 0.116(4) 0.160(5) -0.003(4) -0.008(3) 0.054(3)
CD1_9 0.124(6) 0.186(8) 0.188(6) -0.041(6) -0.065(5) 0.086(6)
CD2_9 0.097(4) 0.186(8) 0.229(8) 0.001(7) 0.022(5) 0.075(5)
C_9 0.094(3) 0.095(3) 0.067(3) 0.001(2) 0.005(2) 0.046(3)
O_9 0.130(3) 0.098(2) 0.081(2) -0.0085(18) 0.0037(19) 0.054(2)
O_101 0.124(3) 0.123(3) 0.087(3) 0.000(2) 0.000(2) 0.045(2)
O_102 0.172(4) 0.122(3) 0.087(3) 0.015(2) 0.016(2) 0.071(3)
O_103 0.208(6) 0.159(4) 0.098(3) -0.006(3) -0.001(3) 0.088(4)
O_104 0.179(6) 0.231(7) 0.165(5) 0.023(5) 0.008(4) 0.111(5)
O_105 0.282(9) 0.254(8) 0.136(5) -0.038(5) -0.052(5) 0.183(8)
O_106 0.270(9) 0.137(5) 0.167(6) -0.015(4) 0.021(6) 0.054(5)
O_107 0.225(7) 0.142(5) 0.198(7) -0.007(4) 0.027(5) 0.076(5)
O_108 0.214(7) 0.289(10) 0.169(6) -0.086(6) 0.002(5) 0.141(7)
O_109 0.199(8) 0.247(9) 0.215(9) -0.006(7) 0.067(7) 0.032(7)
O_110 0.319(12) 0.257(9) 0.150(6) -0.013(5) -0.008(6) 0.184(9)
O_111 0.308(12) 0.271(10) 0.178(7) -0.054(7) -0.033(7) 0.174(9)
O_112 0.343(17) 0.248(11) 0.288(13) 0.011(10) 0.054(12) 0.162(12)
O_113 0.354(18) 0.354(18) 0.203(13) -0.035(12) -0.035(12) 0.22(2)
O_114 0.37(2) 0.198(12) 0.32(2) 0.069(14) 0.035(7) 0.099(6)
O_115 0.59(4) 0.324(19) 0.42(2) -0.122(18) -0.19(3) 0.30(2)
O_116 0.49(3) 0.45(3) 0.46(3) -0.03(3) -0.19(3) 0.31(3)
O_117 0.34(2) 0.55(4) 0.51(4) -0.29(3) 0.01(2) 0.17(2)
O_118 0.90(8) 0.41(3) 0.50(4) 0.08(3) -0.26(5) 0.23(4)
O_119 0.73(5) 0.41(3) 0.71(5) -0.16(3) -0.42(5) 0.37(4)
O_120 0.66(5) 0.78(6) 0.99(8) 0.12(6) 0.09(5) 0.59(5)
O_121 0.39(3) 0.81(6) 0.59(4) -0.18(4) -0.13(3) 0.40(4)
O_122 0.68(6) 0.35(3) 0.51(4) 0.01(3) 0.09(4) 0.23(3)
O_123 0.33(2) 0.35(2) 0.65(5) 0.10(3) 0.10(3) 0.141(18)
O_124 0.67(6) 0.52(5) 0.74(6) -0.06(4) 0.30(5) 0.32(4)
O_125 0.47(3) 0.76(5) 0.54(3) -0.05(3) -0.04(3) 0.51(4)
O_126 0.77(7) 0.69(6) 0.64(5) 0.08(5) 0.33(5) 0.48(5)
O_127 0.48(4) 0.35(3) 0.85(6) -0.03(4) 0.17(5) 0.16(3)
O_128 0.59(5) 0.59(5) 0.92(9) 0.13(5) 0.13(5) 0.48(5)
O_129 0.53(5) 0.49(4) 0.64(5) 0.18(4) -0.20(4) 0.15(3)
O_130 0.72(9) 0.54(7) 0.40(5) -0.25(5) 0.06(5) 0.18(6)
O_131 0.73(5) 0.71(5) 0.78(6) -0.07(5) 0.05(4) 0.62(5)
O_132 0.67(5) 0.79(6) 0.63(5) 0.22(4) 0.29(4) 0.62(5)
O_133 0.72(8) 0.59(6) 0.67(7) 0.07(3) 0.14(7) 0.36(4)
O_134 0.31(3) 0.75(7) 0.70(6) 0.13(5) -0.04(3) 0.24(3)
O_135 0.64(6) 0.76(8) 0.67(6) -0.22(6) 0.16(5) 0.27(5)
O_136 0.36(5) 0.46(6) 0.53(7) 0.13(6) 0.06(5) 0.13(4)
O_137 0.37(5) 0.71(8) 0.28(3) 0.02(5) 0.08(3) 0.16(5)

loop_
_atom_type_symbol
_atom_type_description
_atom_type_scat_dispersion_real
_atom_type_scat_dispersion_imag
_atom_type_scat_source
C C 0.0033 0.0016 'International Tables Vol C Tables 4.2.6.8 and 6.1.1.4'
H H 0 0 'International Tables Vol C Tables 4.2.6.8 and 6.1.1.4'
N N 0.0061 0.0033 'International Tables Vol C Tables 4.2.6.8 and 6.1.1.4'
O O 0.0106 0.006 'International Tables Vol C Tables 4.2.6.8 and 6.1.1.4'

loop_
_geom_angle_atom_site_label_1
_geom_angle_atom_site_label_2
_geom_angle_atom_site_label_3
_geom_angle
C_9 N_1 CE1_1 120.9(5)
N_1 CE1_1 CD_1 115.5(5)
CD_1 OE2_1 CA_1 108.9(4)
OE2_1 CD_1 CE1_1 108.9(4)
OE2_1 CD_1 CG_1 105.1(5)
CE1_1 CD_1 CG_1 118.2(5)
OG_1 CG_1 CD_1 106.7(5)
OG_1 CG_1 CB_1 109.7(5)
CD_1 CG_1 CB_1 105.2(4)
CG_1 OG_1 CG0_1 113.5(5)
OB_1 CB_1 CA_1 112.5(4)
OB_1 CB_1 CG_1 108.7(5)
CA_1 CB_1 CG_1 99.3(5)
OE2_1 CA_1 C_1 109.0(5)
OE2_1 CA_1 CB_1 104.5(5)
C_1 CA_1 CB_1 112.9(5)
O_1 C_1 N_2 123.1(6)
O_1 C_1 CA_1 120.1(6)
N_2 C_1 CA_1 116.7(6)
OG_1 CG0_1 CG1_1 110.2(6)
CG2_1 CG1_1 CGA_1 118.8(7)
CG2_1 CG1_1 CG0_1 119.6(8)
CGA_1 CG1_1 CG0_1 121.6(7)
CG1_1 CG2_1 CG3_1 119.7(9)
CG4_1 CG3_1 CG2_1 123.1(9)
CG3_1 CG4_1 CG5_1 121.9(8)
CG6_1 CG5_1 CG4_1 124.1(8)
CG6_1 CG5_1 CGA_1 119.1(7)
CG4_1 CG5_1 CGA_1 116.8(8)
CG7_1 CG6_1 CG5_1 120.2(7)
CG6_1 CG7_1 CG8_1 121.0(9)
CG9_1 CG8_1 CG7_1 120.8(9)
CG8_1 CG9_1 CGA_1 122.2(7)
CG9_1 CGA_1 CG1_1 123.7(6)
CG9_1 CGA_1 CG5_1 116.6(7)
CG1_1 CGA_1 CG5_1 119.7(7)
C_1 N_2 CA_2 124.7(5)
N_2 CA_2 C_2 108.1(4)
N_2 CA_2 CB_2 110.1(5)
C_2 CA_2 CB_2 109.4(4)
CG1_2 CB_2 CG2_2 112.4(6)
CG1_2 CB_2 CA_2 110.6(6)
CG2_2 CB_2 CA_2 107.9(6)
O_2 C_2 N_3 123.3(5)
O_2 C_2 CA_2 119.3(5)
N_3 C_2 CA_2 117.3(4)
C_2 N_3 CA_3 124.6(5)
N_3 CA_3 C_3 107.6(5)
N_3 CA_3 CB_3 105.1(7)
C_3 CA_3 CB_3 110.0(7)
CG_3 CB_3 CA_3 118.5(11)
CB_3 CG_3 CD_3 104.8(11)
CG_3 CD_3 NZ_3 103.8(15)
O_3 C_3 N_4 120.6(6)
O_3 C_3 CA_3 122.4(7)
N_4 C_3 CA_3 117.0(5)
C_3 N_4 CA_4 119.1(7)
C_3 N_4 CA_4 126.3(8)
N_4 CA_4 C_4 105.6(9)
N_4 CA_4 CB_4 105.8(8)
C_4 CA_4 CB_4 114.3(9)
CA_4 CB_4 CG_4 112.5(8)
CD2_4 CG_4 CB_4 110.2(11)
CD2_4 CG_4 CD1_4 110.1(11)
CB_4 CG_4 CD1_4 110.0(7)
O_4 C_4 N_5 121.1(13)
O_4 C_4 CA_4 119.1(11)
N_5 C_4 CA_4 119.5(12)
N_4 CA_4 C_4 109.4(12)
N_4 CA_4 CB_4 123.9(13)
C_4 CA_4 CB_4 104.2(12)
CG_4 CB_4 CA_4 116.7(14)
CD1_4 CG_4 CD2_4 109.1(16)
CD1_4 CG_4 CB_4 114.9(15)
CD2_4 CG_4 CB_4 109.0(11)
O_4 C_4 N_5 121.4(16)
O_4 C_4 CA_4 123.4(15)
N_5 C_4 CA_4 115.1(15)
C_4 N_5 CA_5 123.2(12)
N_5 CA_5 C_5 109.6(10)
N_5 CA_5 CB_5 110.0(10)
C_5 CA_5 CB_5 110.3(11)
CG_5 CB_5 CA_5 107.4(10)
CD2_5 CG_5 CD1_5 119.6(12)
CD2_5 CG_5 CB_5 120.6(13)
CD1_5 CG_5 CB_5 119.8(13)
CG_5 CD1_5 CE1_5 121.4(14)
CG_5 CD2_5 CE2_5 120.3(13)
CZ_5 CE1_5 CD1_5 117.9(14)
CD2_5 CE2_5 CZ_5 120.2(14)
CE1_5 CZ_5 CE2_5 120.5(14)
O_5 C_5 N_6 120.0(12)
O_5 C_5 CA_5 120.6(12)
N_6 C_5 CA_5 119.4(11)
C_4 N_5 CA_5 116.0(15)
N_5 CA_5 C_5 107.3(13)
N_5 CA_5 CB_5 112.6(13)
C_5 CA_5 CB_5 110.5(14)
CG_5 CB_5 CA_5 111.6(12)
CD2_5 CG_5 CD1_5 116.1(14)
CD2_5 CG_5 CB_5 121.3(16)
CD1_5 CG_5 CB_5 122.6(16)
CE1_5 CD1_5 CG_5 122.8(16)
CE2_5 CD2_5 CG_5 122.6(15)
CD1_5 CE1_5 CZ_5 119.5(17)
CD2_5 CE2_5 CZ_5 120.0(18)
CE1_5 CZ_5 CE2_5 118.9(18)
O_5 C_5 N_6 121.8(18)
O_5 C_5 CA_5 117.6(17)
N_6 C_5 CA_5 120.6(15)
C_5 N_6 CA_6 122.6(10)
C_5 N_6 CD_6 126.1(10)
CA_6 N_6 CD_6 111.3(8)
N_6 CA_6 CB_6 101.1(9)
N_6 CA_6 C_6 115.0(9)
CB_6 CA_6 C_6 108.9(11)
CG_6 CB_6 CA_6 106.0(11)
CD_6 CG_6 CB_6 101.3(10)
N_6 CD_6 CG_6 107.2(8)
C_5 N_6 CA_6 120.9(14)
C_5 N_6 CD_6 130.0(14)
CA_6 N_6 CD_6 109.0(11)
N_6 CA_6 CB_6 103.5(11)
N_6 CA_6 C_6 107.8(11)
CB_6 CA_6 C_6 110.5(12)
CG_6 CB_6 CA_6 100.4(12)
CB_6 CG_6 CD_6 105.4(15)
N_6 CD_6 CG_6 103.9(13)
O_6 C_6 N_7 126.3(11)
O_6 C_6 N_7 116.1(16)
O_6 C_6 CA_6 103.5(12)
O_6 C_6 CA_6 115.8(17)
N_7 C_6 CA_6 127.9(8)
O_6 C_6 CA_6 120.9(12)
O_6 C_6 CA_6 125.4(18)
N_7 C_6 CA_6 112.8(7)
C_6 N_7 CA_7 122.2(5)
N_7 CA_7 C_7 111.2(4)
N_7 CA_7 CB_7 111.2(4)
C_7 CA_7 CB_7 108.1(5)
CG2_7 CB_7 CG1_7 111.9(6)
CG2_7 CB_7 CA_7 110.2(7)
CG1_7 CB_7 CA_7 110.7(5)
O_7 C_7 N_8 121.7(4)
O_7 C_7 CA_7 122.1(4)
N_8 C_7 CA_7 116.1(4)
C_7 N_8 CA_8 123.2(4)
N_8 CA_8 C_8 109.3(4)
N_8 CA_8 CB_8 110.4(4)
C_8 CA_8 CB_8 110.4(4)
CG_8 CB_8 CA_8 113.0(5)
CD_8 CG_8 CB_8 110.3(7)
NZ_8 CD_8 CG_8 112.3(10)
O_8 C_8 N_9 121.8(4)
O_8 C_8 CA_8 121.0(4)
N_9 C_8 CA_8 117.2(4)
C_8 N_9 CA_9 123.2(4)
N_9 CA_9 CB_9 111.6(4)
N_9 CA_9 C_9 114.4(4)
CB_9 CA_9 C_9 108.2(4)
CG_9 CB_9 CA_9 115.6(5)
CB_9 CG_9 CD2_9 114.1(6)
CB_9 CG_9 CD1_9 106.8(6)
CD2_9 CG_9 CD1_9 111.5(6)
O_9 C_9 N_1 122.6(5)
O_9 C_9 CA_9 120.0(5)
N_1 C_9 CA_9 117.2(5)

loop_
_geom_bond_atom_site_label_1
_geom_bond_atom_site_label_2
_geom_bond_distance
N_1 C_9 1.345(6)
N_1 CE1_1 1.458(7)
CE1_1 CD_1 1.502(8)
OE2_1 CD_1 1.431(7)
OE2_1 CA_1 1.434(8)
CD_1 CG_1 1.514(9)
CG_1 OG_1 1.420(7)
CG_1 CB_1 1.515(9)
OG_1 CG0_1 1.443(8)
CB_1 OB_1 1.415(7)
CB_1 CA_1 1.507(8)
CA_1 C_1 1.498(8)
C_1 O_1 1.219(8)
C_1 N_2 1.304(7)
CG0_1 CG1_1 1.487(9)
CG1_1 CG2_1 1.363(10)
CG1_1 CGA_1 1.426(10)
CG2_1 CG3_1 1.413(11)
CG3_1 CG4_1 1.300(11)
CG4_1 CG5_1 1.397(11)
CG5_1 CG6_1 1.375(11)
CG5_1 CGA_1 1.465(9)
CG6_1 CG7_1 1.356(11)
CG7_1 CG8_1 1.380(10)
CG8_1 CG9_1 1.322(10)
CG9_1 CGA_1 1.389(10)
N_2 CA_2 1.451(7)
CA_2 C_2 1.526(7)
CA_2 CB_2 1.597(9)
CB_2 CG1_2 1.515(10)
CB_2 CG2_2 1.535(10)
C_2 O_2 1.217(6)
C_2 N_3 1.306(7)
N_3 CA_3 1.422(8)
CA_3 C_3 1.517(9)
CA_3 CB_3 1.527(11)
CB_3 CG_3 1.449(14)
CG_3 CD_3 1.515(15)
CD_3 NZ_3 1.528(17)
C_3 O_3 1.245(7)
C_3 N_4 1.336(8)
N_4 CA_4 1.426(11)
N_4 CA_4 1.487(14)
CA_4 C_4 1.520(13)
CA_4 CB_4 1.523(12)
CB_4 CG_4 1.544(11)
CG_4 CD2_4 1.507(13)
CG_4 CD1_4 1.545(12)
C_4 O_4 1.240(13)
C_4 N_5 1.322(12)
CA_4 C_4 1.544(15)
CA_4 CB_4 1.551(15)
CB_4 CG_4 1.537(15)
CG_4 CD1_4 1.510(16)
CG_4 CD2_4 1.514(15)
C_4 O_4 1.244(15)
C_4 N_5 1.323(16)
N_5 CA_5 1.435(13)
CA_5 C_5 1.532(13)
CA_5 CB_5 1.553(13)
CB_5 CG_5 1.532(14)
CG_5 CD2_5 1.363(14)
CG_5 CD1_5 1.364(14)
CD1_5 CE1_5 1.399(15)
CD2_5 CE2_5 1.371(14)
CE1_5 CZ_5 1.373(16)
CE2_5 CZ_5 1.378(16)
C_5 O_5 1.236(13)
C_5 N_6 1.349(12)
N_5 CA_5 1.464(15)
CA_5 C_5 1.530(15)
CA_5 CB_5 1.541(15)
CB_5 CG_5 1.525(16)
CG_5 CD2_5 1.381(16)
CG_5 CD1_5 1.388(16)
CD1_5 CE1_5 1.383(17)
CD2_5 CE2_5 1.378(17)
CE1_5 CZ_5 1.384(17)
CE2_5 CZ_5 1.387(17)
C_5 O_5 1.234(16)
C_5 N_6 1.327(15)
N_6 CA_6 1.452(12)
N_6 CD_6 1.460(12)
CA_6 CB_6 1.538(14)
CA_6 C_6 1.566(12)
CB_6 CG_6 1.508(16)
CG_6 CD_6 1.489(13)
N_6 CA_6 1.445(14)
N_6 CD_6 1.492(16)
CA_6 CB_6 1.529(15)
CA_6 C_6 1.553(13)
CB_6 CG_6 1.501(18)
CG_6 CD_6 1.505(17)
C_6 O_6 1.219(13)
C_6 O_6 1.234(16)
C_6 N_7 1.328(8)
N_7 CA_7 1.423(7)
CA_7 C_7 1.518(7)
CA_7 CB_7 1.554(8)
CB_7 CG2_7 1.532(11)
CB_7 CG1_7 1.535(10)
C_7 O_7 1.220(6)
C_7 N_8 1.351(6)
N_8 CA_8 1.431(6)
CA_8 C_8 1.517(6)
CA_8 CB_8 1.538(7)
CB_8 CG_8 1.512(9)
CG_8 CD_8 1.500(11)
CD_8 NZ_8 1.490(14)
C_8 O_8 1.223(5)
C_8 N_9 1.329(6)
N_9 CA_9 1.438(6)
CA_9 CB_9 1.527(7)
CA_9 C_9 1.528(7)
CB_9 CG_9 1.494(8)
CG_9 CD2_9 1.503(10)
CG_9 CD1_9 1.604(10)
C_9 O_9 1.215(6)

loop_
_geom_hbond_atom_site_label_D
_geom_hbond_atom_site_label_H
_geom_hbond_atom_site_label_A
_geom_hbond_distance_DH
_geom_hbond_distance_HA
_geom_hbond_distance_DA
_geom_hbond_angle_DHA
N_1 H0_1 OB_1 0.86 2.10 2.882(6) 151.4
OB_1 HB1_1 O_107 0.82 1.87 2.687(8) 175.9
N_2 H0_2 OE2_1 0.86 2.15 2.583(5) 110.8
N_3 H0_3 O_108 0.86 2.16 3.017(9) 172.9
NZ_3 HZ2_3 O_5 0.89 1.88 2.67(4) 147.5
NZ_3 HZ2_3 O_5 0.89 2.19 2.98(3) 146.8
NZ_3 HZ2_3 O_5 0.89 1.88 2.67(4) 147.5
NZ_3 HZ2_3 O_5 0.89 2.19 2.98(3) 146.8
NZ_3 HZ3_3 O_137 0.89 1.62 2.49(2) 165.5
N_4 H0_4 O_7 0.86 2.11 2.956(5) 165.7
N_5 H0_5 O_103 0.86 2.24 2.96(2) 142.4
N_5 H0_5 O_103 0.86 2.24 2.96(2) 142.4
N_7 H0_7 O_4 0.86 2.02 2.86(3) 165.9
N_7 H0_7 O_4 0.86 2.27 3.08(2) 156.1
N_7 H0_7 N_6 0.86 2.55 2.848(17) 101.7
N_7 H0_7 N_6 0.86 2.27 2.701(11) 111.1
N_7 H0_7 O_4 0.86 2.02 2.86(3) 165.9
N_7 H0_7 O_4 0.86 2.27 3.08(2) 156.1
N_8 H0_8 O_101 0.86 2.22 3.039(6) 160.2
NZ_8 HZ1_8 O_121 0.89 2.13 2.95(3) 153.5
NZ_8 HZ3_8 O_132 0.89 2.22 3.04(4) 154.0
NZ_8 HZ2_8 O_129 0.89 2.37 3.22(5) 160.4
N_9 H0_9 O_2 0.86 2.01 2.837(5) 161.6
